data_7203848
loop_
_publ_author_name
'Umebayashi, Yasuhiro'
'Matsumoto, Kai'
'Mekata, Isamu'
'Ishiguro, Shin-ichi'

_publ_section_title
;
 Solvation structure of lanthanide(iii) ions in solvent mixtures of
 N,N-dimethylformamide and N,N-dimethylacetamide studied by titration
 Raman spectroscopy
;
_journal_coden_ASTM PPCPFQ
_journal_issue 22
_journal_name_full 'Physical Chemistry Chemical Physics'
_journal_page_first 5599
_journal_page_last 5605
_journal_paper_doi 10.1039/b204162f
_journal_volume 4
_journal_year 2002
_chemical_formula_sum 'C28 H60 Cl3 Gd N8 O20'
_chemical_formula_weight 1092.43
_space_group_IT_number 90
_symmetry_cell_setting tetragonal
_symmetry_Int_Tables_number 90
_symmetry_space_group_name_Hall 'P 4ab 2ab'
_symmetry_space_group_name_H-M 'P 4 21 2'
_cell_angle_alpha 89.99(4)
_cell_angle_beta 90.02(2)
_cell_angle_gamma 90.00(3)
_cell_formula_units_Z 2
_cell_length_a 15.501(4)
_cell_length_b 15.497(8)
_cell_length_c 10.428(3)
_cell_measurement_reflns_used 25
_cell_measurement_temperature 296.2
_cell_measurement_theta_max 11.8
_cell_measurement_theta_min 10.1
_cell_volume 2505.0(16)
_computing_cell_refinement 'MSC/AFC Diffractometer Control'
_computing_data_collection 'MSC/AFC Diffractometer Control'
_computing_data_reduction 'teXsan Ver. 1.11'
_computing_publication_material 'teXsan Ver. 1.11'
_computing_structure_refinement 'teXsan Ver. 1.10'
_computing_structure_solution DirectMethod
_diffrn_measured_fraction_theta_full 0.9977
_diffrn_measured_fraction_theta_max 0.9977
_diffrn_measurement_device_type 'Rigaku AFC5S'
_diffrn_measurement_method \w-2\q
_diffrn_radiation_type 'Mo K\a'
_diffrn_radiation_wavelength 0.7107
_diffrn_reflns_limit_h_max 20
_diffrn_reflns_limit_h_min 0
_diffrn_reflns_limit_k_max 14
_diffrn_reflns_limit_k_min 0
_diffrn_reflns_limit_l_max 13
_diffrn_reflns_limit_l_min 0
_diffrn_reflns_number 1713
_diffrn_reflns_theta_full 27.49
_diffrn_reflns_theta_max 27.49
_diffrn_standards_decay_% 0.62
_diffrn_standards_interval_count 150
_diffrn_standards_number 3
_exptl_absorpt_coefficient_mu 1.560
_exptl_absorpt_correction_T_max 0.998
_exptl_absorpt_correction_T_min 0.886
_exptl_absorpt_correction_type psi-scan
_exptl_absorpt_process_details '(North, Phillips & Mathews, 1968)'
_exptl_crystal_colour colorless
_exptl_crystal_density_diffrn 1.448
_exptl_crystal_density_method 'not measured'
_exptl_crystal_description prismatic
_exptl_crystal_size_max 0.300
_exptl_crystal_size_mid 0.300
_exptl_crystal_size_min 0.300
_refine_diff_density_max 0.99
_refine_diff_density_min -1.18
_refine_ls_extinction_method none
_refine_ls_goodness_of_fit_ref 1.000
_refine_ls_hydrogen_treatment noref
_refine_ls_number_parameters 168
_refine_ls_number_reflns 1157
_refine_ls_R_factor_gt 0.0442
_refine_ls_shift/su_max 0.4654
_refine_ls_structure_factor_coef F
_refine_ls_weighting_details 'w = 1/[\s^2^(Fo) + 0.00302|Fo|^2^]'
_refine_ls_weighting_scheme calc
_refine_ls_wR_factor_ref 0.0600
_reflns_number_gt 1157
_reflns_number_total 1704
_reflns_threshold_expression F^2^>2.0\s(F^2^)
_cod_data_source_file 185878.cif
_cod_data_source_block Gd_comp
_cod_original_cell_volume 2504(1)
_cod_original_sg_symbol_H-M 'P 4 21 2     '
_cod_original_formula_sum 'C28 H60 Cl3 Gd N8 O20 '
_cod_database_code 7203848

loop_
_symmetry_equiv_pos_as_xyz
x,y,z
-x,-y,z
1/2-x,1/2+y,-z
1/2+x,1/2-y,-z
y,x,-z
-y,-x,-z
1/2+y,1/2-x,z
1/2-y,1/2+x,z

loop_
_atom_site_label
_atom_site_type_symbol
_atom_site_fract_x
_atom_site_fract_y
_atom_site_fract_z
_atom_site_U_iso_or_equiv
_atom_site_adp_type
_atom_site_occupancy
_atom_site_calc_flag
_atom_site_refinement_flags
_atom_site_disorder_assembly
_atom_site_disorder_group
Gd Gd 0.0000 0.0000 0.0000 0.04539(10) Uani 1.00 d S . .
Cl(1) Cl 0.2068(2) 0.2068 0.5000 0.0721(4) Uani 1.00 d S . .
Cl(2) Cl 0.5000 0.0000 0.0017(7) 0.0879(8) Uani 1.00 d S . .
O(1) O 0.1368(4) -0.0440(5) -0.0879(6) 0.068(2) Uani 1.00 d . . .
O(2) O 0.1012(4) 0.0380(5) 0.1586(7) 0.071(2) Uani 1.00 d . . .
O(3) O 0.2873(8) 0.195(1) 0.453(2) 0.242(8) Uani 1.00 d . . .
O(4) O 0.1933(8) 0.1453(7) 0.594(1) 0.170(6) Uani 1.00 d . . .
O(5) O 0.5000 0.0000 0.134(2) 0.197(6) Uani 1.00 d S . .
O(6) O 0.451(3) -0.001(9) -0.089(5) 0.26(4) Uani 0.25 d P . .
O(7) O 0.588(2) 0.027(4) -0.013(3) 0.23(2) Uani 0.50 d P . .
N(1) N 0.2540(5) -0.0672(6) -0.2109(8) 0.061(2) Uani 1.00 d . . .
N(2) N 0.210(1) -0.011(1) 0.281(1) 0.050(4) Uani 0.50 d P . .
N(3) N 0.235(1) 0.025(1) 0.224(2) 0.065(6) Uani 0.50 d P . .
C(1) C 0.1882(7) -0.0204(6) -0.1717(9) 0.057(3) Uani 1.00 d . . .
C(2) C 0.2728(9) -0.1499(9) -0.150(2) 0.106(5) Uani 1.00 d . . .
C(3) C 0.3111(8) -0.0367(8) -0.311(1) 0.078(3) Uani 1.00 d . . .
C(4) C 0.179(2) 0.036(2) 0.185(2) 0.056(7) Uani 0.50 d P . .
C(5) C 0.2524(10) 0.088(1) 0.107(2) 0.104(5) Uani 1.00 d . . .
C(6) C 0.3024(8) -0.002(1) 0.313(1) 0.098(4) Uani 1.00 d . . .
C(7) C 0.139(1) -0.0434(9) 0.361(1) 0.099(4) Uani 1.00 d . . .
C(8) C 0.154(2) 0.003(2) 0.240(3) 0.09(1) Uani 0.50 d P . .
H(1) H 0.1783 0.0346 -0.2071 0.0696 Uani 1.00 calc . . .
H(2) H 0.2829 -0.1381 -0.0589 0.1372 Uani 1.00 calc . . .
H(3) H 0.2268 -0.1861 -0.1592 0.1372 Uani 1.00 calc . . .
H(4) H 0.3244 -0.1720 -0.1845 0.1372 Uani 1.00 calc . . .
H(5) H 0.3381 0.0149 -0.2835 0.0958 Uani 1.00 calc . . .
H(6) H 0.2810 -0.0299 -0.3859 0.0958 Uani 1.00 calc . . .
H(7) H 0.3554 -0.0804 -0.3206 0.0958 Uani 1.00 calc . . .
H(8) H 0.3131 -0.0655 0.3125 0.1112 Uani 1.00 calc . . .
H(9) H 0.2941 0.0111 0.4041 0.1112 Uani 1.00 calc . . .
H(10) H 0.3544 0.0240 0.2869 0.1112 Uani 1.00 calc . . .
H(11) H 0.1656 -0.1013 0.3587 0.1239 Uani 0.50 calc P . .
H(12) H 0.1610 -0.0147 0.4329 0.1239 Uani 0.50 calc P . .
H(13) H 0.0779 -0.0544 0.3749 0.1239 Uani 0.50 calc P . .
H(14) H 0.2818 0.1267 0.1634 0.1298 Uani 0.50 calc P . .
H(15) H 0.2276 0.1181 0.0389 0.1298 Uani 0.50 calc P . .
H(16) H 0.2946 0.0476 0.0743 0.1298 Uani 0.50 calc P . .

loop_
_atom_site_aniso_label
_atom_site_aniso_U_11
_atom_site_aniso_U_22
_atom_site_aniso_U_33
_atom_site_aniso_U_12
_atom_site_aniso_U_13
_atom_site_aniso_U_23
Gd 0.0452(3) 0.0452 0.0458(3) 0.0038(3) 0.0000 0.0000
Cl(1) 0.071(1) 0.0710 0.074(2) 0.002(1) -0.0041 0.004(2)
Cl(2) 0.093(2) 0.0934 0.077(3) 0.0000 0.0000 0.0000
O(1) 0.062(4) 0.079(5) 0.062(4) 0.013(3) 0.020(4) 0.018(4)
O(2) 0.055(4) 0.087(5) 0.071(4) 0.004(3) -0.022(4) -0.007(4)
O(3) 0.080(7) 0.37(3) 0.27(2) -0.02(1) 0.05(1) -0.05(2)
O(4) 0.20(1) 0.16(1) 0.16(1) 0.011(10) 0.011(10) 0.086(9)
O(5) 0.25(2) 0.2507 0.09(1) 0.0000 0.0000 0.0000
O(6) 0.13(4) 0.5(2) 0.17(4) -0.06(6) -0.12(3) 0.21(7)
O(7) 0.14(3) 0.31(4) 0.23(4) -0.11(3) 0.00(2) 0.07(4)
N(1) 0.051(4) 0.077(6) 0.056(4) 0.008(4) 0.008(4) 0.007(4)
N(2) 0.036(7) 0.06(1) 0.049(7) -0.006(7) -0.002(6) 0.010(7)
N(3) 0.05(1) 0.07(1) 0.08(1) 0.001(8) 0.00(1) -0.008(10)
C(1) 0.061(6) 0.057(6) 0.052(4) 0.006(4) -0.011(5) 0.005(4)
C(2) 0.089(8) 0.092(9) 0.14(1) 0.035(7) 0.004(9) 0.038(9)
C(3) 0.069(6) 0.095(9) 0.070(6) 0.012(6) 0.030(6) -0.001(6)
C(4) 0.04(1) 0.06(1) 0.07(1) 0.008(9) -0.015(10) -0.03(1)
C(5) 0.102(10) 0.11(1) 0.101(9) -0.029(8) 0.006(8) 0.037(9)
C(6) 0.070(6) 0.12(1) 0.101(8) 0.012(8) -0.011(7) 0.05(1)
C(7) 0.13(1) 0.097(9) 0.067(6) -0.023(9) 0.025(7) 0.020(7)
C(8) 0.09(2) 0.08(2) 0.09(2) 0.02(2) 0.00(2) -0.05(2)
H(1) 0.0696 0.0696 0.0696 0.0000 0.0000 0.0000
H(2) 0.1372 0.1372 0.1372 0.0000 0.0001 0.0000
H(3) 0.1372 0.1372 0.1372 0.0000 0.0001 0.0000
H(4) 0.1372 0.1372 0.1372 0.0000 0.0001 0.0000
H(5) 0.0958 0.0958 0.0958 0.0000 0.0000 0.0000
H(6) 0.0958 0.0958 0.0958 0.0000 0.0000 0.0000
H(7) 0.0958 0.0958 0.0958 0.0000 0.0000 0.0000
H(8) 0.1112 0.1112 0.1112 0.0000 0.0000 0.0000
H(9) 0.1112 0.1112 0.1112 0.0000 0.0000 0.0000
H(10) 0.1112 0.1112 0.1112 0.0000 0.0000 0.0000
H(11) 0.1239 0.1239 0.1239 0.0000 0.0000 0.0000
H(12) 0.1239 0.1239 0.1239 0.0000 0.0000 0.0000
H(13) 0.1239 0.1239 0.1239 0.0000 0.0000 0.0000
H(14) 0.1298 0.1298 0.1298 0.0000 0.0001 0.0000
H(15) 0.1298 0.1298 0.1298 0.0000 0.0001 0.0000
H(16) 0.1298 0.1298 0.1298 0.0000 0.0001 0.0000

loop_
_atom_type_symbol
_atom_type_description
_atom_type_scat_dispersion_real
_atom_type_scat_dispersion_imag
_atom_type_scat_source
C C 0.003 0.002
;International Tables for Crystallography

(1992, Vol. C, Tables 4.2.6.8 and 6.1.1.1)

;
H H 0.000 0.000
;International Tables for Crystallography

(1992, Vol. C, Table 6.1.1.2)

;
N N 0.006 0.003
;International Tables for Crystallography

(1992, Vol. C, Tables 4.2.6.8 and 6.1.1.1)

;
O O 0.011 0.006
;International Tables for Crystallography

(1992, Vol. C, Tables 4.2.6.8 and 6.1.1.1)

;
Cl Cl 0.148 0.159
;International Tables for Crystallography

(1992, Vol. C, Tables 4.2.6.8 and 6.1.1.1)

;
Gd Gd -0.165 3.904
;International Tables for Crystallography

(1992, Vol. C, Tables 4.2.6.8 and 6.1.1.1)

;

loop_
_geom_angle_atom_site_label_1
_geom_angle_atom_site_label_2
_geom_angle_atom_site_label_3
_geom_angle
_geom_angle_site_symmetry_1
_geom_angle_site_symmetry_2
_geom_angle_site_symmetry_3
_geom_angle_publ_flag
O(1) Gd O(1) 135.3(3) . . 2_555 yes
O(1) Gd O(1) 130.0(3) . . 5_555 yes
O(1) Gd O(1) 69.3(3) . . 6_555 yes
O(1) Gd O(2) 75.6(2) . . . yes
O(1) Gd O(2) 141.6(2) . . 2_555 yes
O(1) Gd O(2) 72.6(2) . . 5_555 yes
O(1) Gd O(2) 76.3(2) . . 6_555 yes
O(1) Gd O(1) 69.3(3) 2_555 . 5_555 yes
O(1) Gd O(1) 130.0(3) 2_555 . 6_555 yes
O(1) Gd O(2) 141.6(2) 2_555 . . yes
O(1) Gd O(2) 75.6(2) 2_555 . 2_555 yes
O(1) Gd O(2) 76.4(2) 2_555 . 5_555 yes
O(1) Gd O(2) 72.6(2) 2_555 . 6_555 yes
O(1) Gd O(1) 135.2(3) 5_555 . 6_555 yes
O(1) Gd O(2) 72.6(2) 5_555 . . yes
O(1) Gd O(2) 76.3(2) 5_555 . 2_555 yes
O(1) Gd O(2) 75.6(2) 5_555 . 5_555 yes
O(1) Gd O(2) 141.6(2) 5_555 . 6_555 yes
O(1) Gd O(2) 76.4(2) 6_555 . . yes
O(1) Gd O(2) 72.6(2) 6_555 . 2_555 yes
O(1) Gd O(2) 141.5(2) 6_555 . 5_555 yes
O(1) Gd O(2) 75.6(2) 6_555 . 6_555 yes
O(2) Gd O(2) 90.7(4) . . 2_555 yes
O(2) Gd O(2) 99.2(4) . . 5_555 yes
O(2) Gd O(2) 145.8(4) . . 6_555 yes
O(2) Gd O(2) 145.8(3) 2_555 . 5_555 yes
O(2) Gd O(2) 99.2(4) 2_555 . 6_555 yes
O(2) Gd O(2) 90.7(4) 5_555 . 6_555 yes
O(3) Cl(1) O(3) 111(1) . . 5_556 yes
O(3) Cl(1) O(4) 108.0(9) . . . yes
O(3) Cl(1) O(4) 110.9(9) . . 5_556 yes
O(3) Cl(1) O(4) 110.9(9) 5_556 . . yes
O(3) Cl(1) O(4) 107.9(9) 5_556 . 5_556 yes
O(4) Cl(1) O(4) 107(1) . . 5_556 yes
O(5) Cl(2) O(6) 141(2) . . . yes
O(5) Cl(2) O(6) 141(2) . . 7_555 yes
O(5) Cl(2) O(6) 141(2) . . 8_545 yes
O(5) Cl(2) O(6) 141(2) . . 2_655 yes
O(5) Cl(2) O(7) 96(1) . . . yes
O(5) Cl(2) O(7) 96(1) . . 7_555 yes
O(5) Cl(2) O(7) 96(1) . . 8_545 yes
O(5) Cl(2) O(7) 96(1) . . 2_655 yes
O(6) Cl(2) O(6) 52(3) . . 7_555 yes
O(6) Cl(2) O(6) 52(3) . . 8_545 yes
O(6) Cl(2) O(6) 77(5) . . 2_655 yes
O(6) Cl(2) O(7) 120(3) . . . yes
O(6) Cl(2) O(7) 95(6) . . 7_555 yes
O(6) Cl(2) O(7) 74(6) . . 8_545 yes
O(6) Cl(2) O(7) 47(3) . . 2_655 yes
O(6) Cl(2) O(6) 77(5) 7_555 . 8_545 yes
O(6) Cl(2) O(6) 52(3) 7_555 . 2_655 yes
O(6) Cl(2) O(7) 74(6) 7_555 . . yes
O(6) Cl(2) O(7) 120(3) 7_555 . 7_555 yes
O(6) Cl(2) O(7) 47(3) 7_555 . 8_545 yes
O(6) Cl(2) O(7) 95(6) 7_555 . 2_655 yes
O(6) Cl(2) O(6) 52(3) 8_545 . 2_655 yes
O(6) Cl(2) O(7) 95(6) 8_545 . . yes
O(6) Cl(2) O(7) 47(3) 8_545 . 7_555 yes
O(6) Cl(2) O(7) 120(3) 8_545 . 8_545 yes
O(6) Cl(2) O(7) 74(6) 8_545 . 2_655 yes
O(6) Cl(2) O(7) 47(3) 2_655 . . yes
O(6) Cl(2) O(7) 74(6) 2_655 . 7_555 yes
O(6) Cl(2) O(7) 95(6) 2_655 . 8_545 yes
O(6) Cl(2) O(7) 120(3) 2_655 . 2_655 yes
O(7) Cl(2) O(7) 89.3(3) . . 7_555 yes
O(7) Cl(2) O(7) 89.4(3) . . 8_545 yes
O(7) Cl(2) O(7) 167(3) . . 2_655 yes
O(7) Cl(2) O(7) 167(3) 7_555 . 8_545 yes
O(7) Cl(2) O(7) 89.4(3) 7_555 . 2_655 yes
O(7) Cl(2) O(7) 89.3(3) 8_545 . 2_655 yes
Gd O(1) C(1) 138.7(6) . . . yes
Gd O(2) C(4) 142(1) . . . yes
Gd O(2) C(8) 141(1) . . . yes
C(4) O(2) C(8) 39(1) . . . yes
Cl(2) O(6) O(6) 63(1) . . 7_555 yes
Cl(2) O(6) O(6) 63(1) . . 8_545 yes
Cl(2) O(6) O(6) 51(2) . . 2_655 yes
Cl(2) O(6) O(7) 58(4) . . 8_545 yes
Cl(2) O(6) O(7) 77(3) . . 2_655 yes
O(6) O(6) O(6) 89.98(1) 7_555 . 8_545 yes
O(6) O(6) O(6) 44.991(8) 7_555 . 2_655 yes
O(6) O(6) O(7) 41(7) 7_555 . 8_545 yes
O(6) O(6) O(7) 131(7) 7_555 . 2_655 yes
O(6) O(6) O(6) 44.991(8) 8_545 . 2_655 yes
O(6) O(6) O(7) 116(7) 8_545 . 8_545 yes
O(6) O(6) O(7) 97(11) 8_545 . 2_655 yes
O(6) O(6) O(7) 77(8) 2_655 . 8_545 yes
O(6) O(6) O(7) 124(6) 2_655 . 2_655 yes
O(7) O(6) O(7) 94(6) 8_545 . 2_655 yes
Cl(2) O(7) O(6) 46(2) . . 7_555 yes
Cl(2) O(7) O(6) 55(2) . . 2_655 yes
O(6) O(7) O(6) 41(5) 7_555 . 2_655 yes
C(1) N(1) C(2) 120.3(9) . . . yes
C(1) N(1) C(3) 121.2(10) . . . yes
C(2) N(1) C(3) 118.5(9) . . . yes
N(3) N(2) C(4) 46(1) . . . yes
N(3) N(2) C(6) 71(2) . . . yes
N(3) N(2) C(7) 155(2) . . . yes
N(3) N(2) C(8) 87(2) . . . yes
C(4) N(2) C(6) 117(2) . . . yes
C(4) N(2) C(7) 110(1) . . . yes
C(4) N(2) C(8) 40(2) . . . yes
C(6) N(2) C(7) 129(1) . . . yes
C(6) N(2) C(8) 158(3) . . . yes
C(7) N(2) C(8) 70(2) . . . yes
N(2) N(3) C(4) 90(2) . . . yes
N(2) N(3) C(5) 163(2) . . . yes
N(2) N(3) C(6) 72(2) . . . yes
N(2) N(3) C(8) 49(2) . . . yes
C(4) N(3) C(5) 73(2) . . . yes
C(4) N(3) C(6) 162(3) . . . yes
C(4) N(3) C(8) 41(2) . . . yes
C(5) N(3) C(6) 123(1) . . . yes
C(5) N(3) C(8) 115(2) . . . yes
C(6) N(3) C(8) 121(3) . . . yes
O(1) C(1) N(1) 123.7(8) . . . yes
O(2) C(4) N(2) 121(2) . . . yes
O(2) C(4) N(3) 164(3) . . . yes
O(2) C(4) C(5) 124(2) . . . yes
O(2) C(4) C(8) 73(3) . . . yes
N(2) C(4) N(3) 42(1) . . . yes
N(2) C(4) C(5) 113(2) . . . yes
N(2) C(4) C(8) 48(3) . . . yes
N(3) C(4) C(5) 71(2) . . . yes
N(3) C(4) C(8) 91(4) . . . yes
C(5) C(4) C(8) 162(4) . . . yes
N(3) C(5) C(4) 35(1) . . . yes
N(2) C(6) N(3) 35.7(9) . . . yes
N(2) C(7) C(8) 39(1) . . . yes
O(2) C(8) N(2) 157(4) . . . yes
O(2) C(8) N(3) 114(3) . . . yes
O(2) C(8) C(4) 66(3) . . . yes
O(2) C(8) C(7) 131(2) . . . yes
N(2) C(8) N(3) 43(1) . . . yes
N(2) C(8) C(4) 90(4) . . . yes
N(2) C(8) C(7) 70(2) . . . yes
N(3) C(8) C(4) 47(2) . . . yes
N(3) C(8) C(7) 113(3) . . . yes
C(4) C(8) C(7) 159(4) . . . yes

loop_
_geom_bond_atom_site_label_1
_geom_bond_atom_site_label_2
_geom_bond_distance
_geom_bond_site_symmetry_1
_geom_bond_site_symmetry_2
_geom_bond_publ_flag
Gd O(1) 2.409(7) . . yes
Gd O(1) 2.408(7) . 2_555 yes
Gd O(1) 2.408(7) . 5_555 yes
Gd O(1) 2.408(7) . 6_555 yes
Gd O(2) 2.355(6) . . yes
Gd O(2) 2.355(7) . 2_555 yes
Gd O(2) 2.355(6) . 5_555 yes
Gd O(2) 2.355(6) . 6_555 yes
Cl(1) O(3) 1.35(1) . . yes
Cl(1) O(3) 1.35(1) . 5_556 yes
Cl(1) O(4) 1.38(1) . . yes
Cl(1) O(4) 1.38(1) . 5_556 yes
Cl(2) O(5) 1.38(2) . . yes
Cl(2) O(6) 1.21(4) . . yes
Cl(2) O(6) 1.21(4) . 7_555 yes
Cl(2) O(6) 1.21(4) . 8_545 yes
Cl(2) O(6) 1.21(4) . 2_655 yes
Cl(2) O(7) 1.44(3) . . yes
Cl(2) O(7) 1.44(3) . 7_555 yes
Cl(2) O(7) 1.44(3) . 8_545 yes
Cl(2) O(7) 1.44(3) . 2_655 yes
O(1) C(1) 1.24(1) . . yes
O(2) C(4) 1.24(3) . . yes
O(2) C(8) 1.30(4) . . yes
O(6) O(6) 1.08(7) . 7_555 yes
O(6) O(6) 1.08(7) . 8_545 yes
O(6) O(6) 1.5(1) . 2_655 yes
O(6) O(7) 1.6(1) . 8_545 yes
O(6) O(7) 1.08(7) . 2_655 yes
N(1) C(1) 1.32(1) . . yes
N(1) C(2) 1.46(2) . . yes
N(1) C(3) 1.45(1) . . yes
N(2) N(3) 0.90(2) . . yes
N(2) C(4) 1.33(3) . . yes
N(2) C(6) 1.48(2) . . yes
N(2) C(7) 1.48(2) . . yes
N(2) C(8) 0.99(3) . . yes
N(3) C(4) 0.97(3) . . yes
N(3) C(5) 1.58(3) . . yes
N(3) C(6) 1.46(3) . . yes
N(3) C(8) 1.31(4) . . yes
C(4) C(5) 1.60(3) . . yes
C(4) C(8) 0.87(4) . . yes
C(7) C(8) 1.47(4) . . yes

loop_
_geom_contact_atom_site_label_1
_geom_contact_atom_site_label_2
_geom_contact_distance
_geom_contact_site_symmetry_1
_geom_contact_site_symmetry_2
_geom_contact_publ_flag
O(2) O(4) 3.59(1) . 5_556 ?
O(3) C(6) 3.40(3) . . ?
O(3) C(6) 3.58(2) . 7_555 ?
O(4) C(4) 3.40(3) . 5_556 ?
O(4) C(8) 3.42(3) . 5_556 ?
O(4) C(3) 3.50(2) . 1_556 ?
O(4) N(3) 3.51(2) . 5_556 ?
O(4) C(1) 3.54(1) . 1_556 ?
O(4) N(2) 3.56(2) . 5_556 ?
O(5) C(6) 3.59(2) . 8_545 ?
O(5) C(6) 3.59(2) . 2_655 ?
O(5) C(6) 3.59(2) . 7_555 ?
O(5) C(6) 3.59(2) . . ?
O(6) C(3) 3.22(6) . . ?
O(6) N(1) 3.46(7) . . ?
O(7) C(2) 3.21(4) . 2_655 ?
O(7) N(1) 3.26(3) . 2_655 ?
O(7) C(5) 3.29(6) . 2_655 ?
O(7) C(3) 3.49(4) . 2_655 ?
C(7) C(7) 3.57(2) . 6_556 ?

loop_
_cod_changelog_entry_id
_cod_changelog_entry_author
_cod_changelog_entry_date
_cod_changelog_entry_text
1 'Vaitkus, Antanas' 2022-04-22T19:05:00+03:00 'Updated bibliographic information.'
